data_2010905
loop_
_publ_author_name
'Steiner, Thomas'
'Schreurs, Antoine M. M.'
'Lutz, Martin'
'Kroon, Jan'

_publ_section_title
;
 Strong intramolecular O---H&#x00B7;&#x00B7;&#x00B7;O hydrogen bonds in
 quinaldic acid <i>N</i>-oxide and picolinic acid <i>N</i>-oxide
;
_journal_issue 5
_journal_name_full 'Acta Crystallographica Section C'
_journal_page_first 577
_journal_page_last 579
_journal_paper_doi 10.1107/S0108270100001475
_journal_volume 56
_journal_year 2000
_chemical_formula_sum 'C10 H7 N O3'
_chemical_formula_weight 189.17
_chemical_name_common 'quinaldic acid N-oxide'
_chemical_name_systematic
;
 2-carboxyquinoline-N-oxide
;
_space_group_IT_number 14
_symmetry_cell_setting monoclinic
_symmetry_space_group_name_Hall '-P 2yn'
_symmetry_space_group_name_H-M 'P 1 21/n 1'
_audit_creation_method SHELXL-97
_cell_angle_alpha 90.00
_cell_angle_beta 91.010(10)
_cell_angle_gamma 90.00
_cell_formula_units_Z 4
_cell_length_a 3.821(3)
_cell_length_b 16.2406(10)
_cell_length_c 13.062(3)
_cell_measurement_reflns_used 26
_cell_measurement_temperature 125
_cell_measurement_theta_max 18.4
_cell_measurement_theta_min 3.3
_cell_volume 810.4(7)
_computing_cell_refinement COLLECT
_computing_data_collection 'COLLECT (Nonius, 1998)'
_computing_data_reduction COLLECT
_computing_molecular_graphics 'ORTEPII (Johnson, 1996)'
_computing_publication_material SHELXL97
_computing_structure_refinement 'SHELXL97 (Sheldrick, 1997)'
_computing_structure_solution 'SHELXS97 (Sheldrick, 1990)'
_diffrn_ambient_temperature 125
_diffrn_measured_fraction_theta_full .990
_diffrn_measured_fraction_theta_max .990
_diffrn_measurement_device_type 'Nonius kappa CCD diffractometer'
_diffrn_measurement_method \w-scans
_diffrn_radiation_monochromator graphite
_diffrn_radiation_source 'fine-focus sealed tube'
_diffrn_radiation_type MoK\a
_diffrn_radiation_wavelength .71073
_diffrn_reflns_av_R_equivalents .0825
_diffrn_reflns_av_sigmaI/netI .0442
_diffrn_reflns_limit_h_max 4
_diffrn_reflns_limit_h_min -4
_diffrn_reflns_limit_k_max 19
_diffrn_reflns_limit_k_min -21
_diffrn_reflns_limit_l_max 16
_diffrn_reflns_limit_l_min -15
_diffrn_reflns_number 8148
_diffrn_reflns_theta_full 27.50
_diffrn_reflns_theta_max 27.50
_diffrn_reflns_theta_min 2.00
_exptl_absorpt_coefficient_mu .117
_exptl_absorpt_correction_type none
_exptl_crystal_colour yellow
_exptl_crystal_density_diffrn 1.550
_exptl_crystal_density_method 'not measured'
_exptl_crystal_description needle
_exptl_crystal_F_000 392
_exptl_crystal_size_max .5
_exptl_crystal_size_mid .1
_exptl_crystal_size_min .1
_refine_diff_density_max .304
_refine_diff_density_min -.206
_refine_ls_extinction_coef .008(4)
_refine_ls_extinction_method 'SHELXL97 (Sheldrick, 1997)'
_refine_ls_goodness_of_fit_ref 1.089
_refine_ls_hydrogen_treatment mixed
_refine_ls_matrix_type full
_refine_ls_number_parameters 156
_refine_ls_number_reflns 1829
_refine_ls_number_restraints 0
_refine_ls_restrained_S_all 1.089
_refine_ls_R_factor_all .0630
_refine_ls_R_factor_gt .0439
_refine_ls_shift/su_max <0.001
_refine_ls_shift/su_mean .000
_refine_ls_structure_factor_coef Fsqd
_refine_ls_weighting_details 'calc w = 1/[\s^2^(Fo^2^)+(0.0351P)^2^+0.5447P] where P=(Fo^2^+2Fc^2^)/3'
_refine_ls_weighting_scheme calc
_refine_ls_wR_factor_ref .1148
_reflns_number_gt 1449
_reflns_number_total 1829
_reflns_threshold_expression I>2\s(I)
_cod_data_source_file de1129.cif
_cod_data_source_block II
_cod_original_cell_volume 810.5(7)
_cod_original_sg_symbol_H-M 'P 21/n'
_cod_original_formula_sum 'C10 H7 N1 O3'
_cod_database_code 2010905

loop_
_symmetry_equiv_pos_as_xyz
'x, y, z'
'-x+1/2, y+1/2, -z+1/2'
'-x, -y, -z'
'x-1/2, -y-1/2, z-1/2'

loop_
_atom_site_label
_atom_site_fract_x
_atom_site_fract_y
_atom_site_fract_z
_atom_site_U_iso_or_equiv
_atom_site_adp_type
_atom_site_calc_flag
_atom_site_refinement_flags
_atom_site_occupancy
_atom_site_disorder_assembly
_atom_site_disorder_group
_atom_site_type_symbol
O1 .1911(3) .59674(8) .01160(9) .0233(3) Uani d . 1 . . O
O2 -.1087(3) .71560(8) -.06214(9) .0262(3) Uani d . 1 . . O
H2 .030(7) .6661(18) -.0461(19) .059(8) Uiso d . 1 . . H
O3 -.3819(4) .80210(8) .04224(10) .0322(4) Uani d . 1 . . O
N1 .0758(3) .61709(8) .10397(10) .0160(3) Uani d . 1 . . N
C2 -.1093(4) .68663(10) .11830(12) .0168(4) Uani d . 1 . . C
C3 -.2132(4) .70880(10) .21682(13) .0182(4) Uani d . 1 . . C
H3 -.348(5) .7586(13) .2224(15) .027(5) Uiso d . 1 . . H
C4 -.1263(4) .66081(10) .29952(13) .0187(4) Uani d . 1 . . C
H4 -.193(5) .6760(12) .3695(15) .025(5) Uiso d . 1 . . H
C5 .0599(4) .58659(10) .28427(12) .0173(4) Uani d . 1 . . C
C6 .1561(4) .56377(10) .18441(12) .0160(3) Uani d . 1 . . C
C7 .3294(4) .48881(10) .16478(14) .0206(4) Uani d . 1 . . C
H7 .385(5) .4746(13) .0945(16) .027(5) Uiso d . 1 . . H
C8 .4025(4) .43789(11) .24559(15) .0256(4) Uani d . 1 . . C
H8 .513(5) .3856(15) .2322(16) .038(6) Uiso d . 1 . . H
C9 .3184(4) .45986(11) .34693(14) .0254(4) Uani d . 1 . . C
H9 .375(5) .4235(13) .4030(16) .033(5) Uiso d . 1 . . H
C10 .1524(4) .53244(11) .36586(14) .0225(4) Uani d . 1 . . C
H10 .100(5) .5497(12) .4338(14) .019(5) Uiso d . 1 . . H
C11 -.2104(4) .74042(11) .02758(13) .0214(4) Uani d . 1 . . C

loop_
_atom_site_aniso_label
_atom_site_aniso_U_11
_atom_site_aniso_U_22
_atom_site_aniso_U_33
_atom_site_aniso_U_12
_atom_site_aniso_U_13
_atom_site_aniso_U_23
O1 .0278(6) .0267(7) .0158(6) .0025(5) .0062(5) -.0024(5)
O2 .0306(7) .0271(7) .0208(7) -.0010(5) .0000(5) .0066(5)
O3 .0406(8) .0225(7) .0333(8) .0096(6) -.0058(6) .0039(6)
N1 .0157(6) .0160(7) .0164(7) -.0024(5) .0024(5) -.0020(5)
C2 .0142(7) .0149(8) .0212(8) -.0029(6) -.0008(6) .0010(6)
C3 .0157(8) .0155(8) .0235(9) -.0022(6) .0006(6) -.0042(6)
C4 .0164(8) .0204(8) .0193(8) -.0034(6) .0017(6) -.0047(7)
C5 .0130(7) .0181(8) .0206(8) -.0046(6) .0000(6) .0008(6)
C6 .0127(7) .0155(8) .0196(8) -.0031(6) .0000(6) .0013(6)
C7 .0164(8) .0184(8) .0271(9) -.0011(6) .0009(7) -.0029(7)
C8 .0193(8) .0165(8) .0409(11) .0011(7) -.0009(7) .0037(8)
C9 .0210(9) .0249(9) .0304(10) -.0031(7) -.0036(7) .0113(8)
C10 .0207(8) .0250(9) .0217(9) -.0050(7) -.0002(7) .0046(7)
C11 .0204(8) .0195(8) .0242(9) -.0043(7) -.0035(7) .0038(7)

loop_
_atom_type_symbol
_atom_type_description
_atom_type_scat_dispersion_real
_atom_type_scat_dispersion_imag
_atom_type_scat_source
C C .0033 .0016 'International Tables Vol C Tables 4.2.6.8 and 6.1.1.4'
H H .0000 .0000 'International Tables Vol C Tables 4.2.6.8 and 6.1.1.4'
O O .0106 .0060 'International Tables Vol C Tables 4.2.6.8 and 6.1.1.4'
N N .0061 .0033 'International Tables Vol C Tables 4.2.6.8 and 6.1.1.4'

loop_
_geom_angle_atom_site_label_1
_geom_angle_atom_site_label_2
_geom_angle_atom_site_label_3
_geom_angle
O1 N1 C2 121.07(13)
O1 N1 C6 117.20(13)
C2 N1 C6 121.73(13)
N1 C2 C3 120.07(15)
N1 C2 C11 120.09(14)
C3 C2 C11 119.83(15)
C4 C3 C2 120.69(15)
C3 C4 C5 119.31(15)
C6 C5 C4 119.57(15)
C6 C5 C10 117.73(15)
C4 C5 C10 122.69(15)
N1 C6 C5 118.49(14)
N1 C6 C7 119.84(14)
C5 C6 C7 121.68(15)
C8 C7 C6 118.17(16)
C7 C8 C9 121.60(17)
C10 C9 C8 120.16(16)
C9 C10 C5 120.60(17)
O3 C11 O2 124.51(16)
O3 C11 C2 118.87(16)
O2 C11 C2 116.61(15)

loop_
_geom_bond_atom_site_label_1
_geom_bond_atom_site_label_2
_geom_bond_site_symmetry_2
_geom_bond_distance
_geom_bond_publ_flag
O1 N1 . 1.3332(17) ?
O2 C11 . 1.305(2) ?
O3 C11 . 1.214(2) ?
N1 C2 . 1.348(2) ?
N1 C6 . 1.392(2) ?
C2 C3 . 1.400(2) ?
C2 C11 . 1.517(2) ?
C3 C4 . 1.368(2) ?
C4 C5 . 1.416(2) ?
C5 C6 . 1.411(2) ?
C5 C10 . 1.421(2) ?
C6 C7 . 1.411(2) ?
C7 C8 . 1.366(3) ?
C8 C9 . 1.413(3) ?
C9 C10 . 1.363(3) ?

loop_
_geom_hbond_atom_site_label_D
_geom_hbond_atom_site_label_H
_geom_hbond_atom_site_label_A
_geom_hbond_site_symmetry_A
_geom_hbond_distance_DH
_geom_hbond_distance_HA
_geom_hbond_distance_DA
_geom_hbond_angle_DHA
O2 H2 O1 1_555 .98(3) 1.48(3) 2.435(2) 161(2)
C4 H4 O2 4_576 .98(2) 2.54(2) 3.288(2) 132.0(10)
C4 H4 O3 4_676 .98(2) 2.56(2) 3.344(2) 137.0(10)
C7 H7 O1 3_665 .97(2) 2.44(2) 3.278(2) 144.0(10)
C7 H7 O1 3_565 .97(2) 2.83(2) 3.322(2) 112.0(10)
C9 H9 O3 2_445 .96(2) 2.83(2) 3.395(2) 119.0(10)
C10 H10 O3 4_676 .96(2) 2.79(2) 3.544(2) 136.0(10)

loop_
_geom_torsion_atom_site_label_1
_geom_torsion_atom_site_label_2
_geom_torsion_atom_site_label_3
_geom_torsion_atom_site_label_4
_geom_torsion
O1 N1 C2 C3 -176.90(13)
C6 N1 C2 C3 2.8(2)
O1 N1 C2 C11 4.0(2)
C6 N1 C2 C11 -176.26(13)
N1 C2 C3 C4 .5(2)
C11 C2 C3 C4 179.61(14)
C2 C3 C4 C5 -2.2(2)
C3 C4 C5 C6 .7(2)
C3 C4 C5 C10 -178.46(15)
O1 N1 C6 C5 175.45(13)
C2 N1 C6 C5 -4.3(2)
O1 N1 C6 C7 -4.7(2)
C2 N1 C6 C7 175.58(14)
C4 C5 C6 N1 2.5(2)
C10 C5 C6 N1 -178.33(14)
C4 C5 C6 C7 -177.39(14)
C10 C5 C6 C7 1.8(2)
N1 C6 C7 C8 -179.73(15)
C5 C6 C7 C8 .2(2)
C6 C7 C8 C9 -1.9(2)
C7 C8 C9 C10 1.7(3)
C8 C9 C10 C5 .4(3)
C6 C5 C10 C9 -2.0(2)
C4 C5 C10 C9 177.10(15)
N1 C2 C11 O3 178.86(15)
C3 C2 C11 O3 -.2(2)
N1 C2 C11 O2 -.1(2)
C3 C2 C11 O2 -179.20(14)

loop_
_cod_related_entry_id
_cod_related_entry_database
_cod_related_entry_code
1 ChemSpider 10445929
